data_7205689
loop_
_publ_author_name
'Su, Shengqun'
'Qin, Chao'
'Guo, Zhiyong'
'Guo, Huadong'
'Song, Shuyan'
'Deng, Ruiping'
'Cao, Feng'
'Wang, Song'
'Li, Guanghua'
'Zhang, Hongjie'

_publ_section_title
;
 Five three/two-fold interpenetrating architectures from self-assembly
 of fluorene-2,7-dicarboxylic acid derivatives and d10 metals
;
_journal_issue 8
_journal_name_full CrystEngComm
_journal_page_first 2935
_journal_paper_doi 10.1039/c0ce00662a
_journal_volume 13
_journal_year 2011
_chemical_formula_moiety 'C50.75 H43.75 N4.25 O8.25 Zn2'
_chemical_formula_sum 'C50.75 H43.75 N4.25 O8.25 Zn2'
_chemical_formula_weight 975.89
_chemical_melting_point ?
_chemical_name_systematic
;
?
;
_space_group_IT_number 12
_symmetry_cell_setting monoclinic
_symmetry_space_group_name_Hall '-C 2y'
_symmetry_space_group_name_H-M 'C 1 2/m 1'
_atom_sites_solution_hydrogens geom
_atom_sites_solution_primary direct
_atom_sites_solution_secondary difmap
_audit_creation_method SHELXL-97
_cell_angle_alpha 90.00
_cell_angle_beta 96.4010(10)
_cell_angle_gamma 90.00
_cell_formula_units_Z 4
_cell_length_a 15.3836(7)
_cell_length_b 21.5307(10)
_cell_length_c 15.7987(7)
_cell_measurement_reflns_used 5304
_cell_measurement_temperature 185(2)
_cell_measurement_theta_max 26.11
_cell_measurement_theta_min 1.89
_cell_volume 5200.2(4)
_computing_cell_refinement 'Bruker SMART'
_computing_data_collection 'Bruker SMART'
_computing_data_reduction 'Bruker SAINT'
_computing_molecular_graphics SHELXP-97
_computing_publication_material SHELXTL
_computing_structure_refinement 'SHELXL-97 (Sheldrick, 1997)'
_computing_structure_solution 'SHELXS-97 (Sheldrick, 1990)'
_diffrn_ambient_temperature 185(2)
_diffrn_detector_area_resol_mean 9.00cm
_diffrn_measured_fraction_theta_full 0.995
_diffrn_measured_fraction_theta_max 0.995
_diffrn_measurement_device_type 'CCD area detector'
_diffrn_measurement_method 'phi and omega scans'
_diffrn_radiation_monochromator graphite
_diffrn_radiation_source 'fine-focus sealed tube'
_diffrn_radiation_type MoK\a
_diffrn_radiation_wavelength 0.71073
_diffrn_reflns_av_R_equivalents 0.0292
_diffrn_reflns_av_sigmaI/netI 0.0352
_diffrn_reflns_limit_h_max 19
_diffrn_reflns_limit_h_min -15
_diffrn_reflns_limit_k_max 26
_diffrn_reflns_limit_k_min -26
_diffrn_reflns_limit_l_max 19
_diffrn_reflns_limit_l_min -16
_diffrn_reflns_number 14572
_diffrn_reflns_theta_full 26.11
_diffrn_reflns_theta_max 26.11
_diffrn_reflns_theta_min 1.89
_diffrn_standards_decay_% none
_diffrn_standards_interval_count none
_diffrn_standards_interval_time none
_diffrn_standards_number none
_exptl_absorpt_coefficient_mu 0.976
_exptl_absorpt_correction_T_max 0.8675
_exptl_absorpt_correction_T_min 0.8288
_exptl_absorpt_correction_type empirical
_exptl_absorpt_process_details SADABS
_exptl_crystal_colour yellow
_exptl_crystal_density_diffrn 1.246
_exptl_crystal_density_meas ?
_exptl_crystal_density_method 'not measured'
_exptl_crystal_description block
_exptl_crystal_F_000 2016
_exptl_crystal_size_max 0.20
_exptl_crystal_size_mid 0.18
_exptl_crystal_size_min 0.15
_refine_diff_density_max 1.286
_refine_diff_density_min -0.607
_refine_diff_density_rms 0.130
_refine_ls_extinction_method none
_refine_ls_goodness_of_fit_ref 1.138
_refine_ls_hydrogen_treatment constr
_refine_ls_matrix_type full
_refine_ls_number_parameters 319
_refine_ls_number_reflns 5304
_refine_ls_number_restraints 8
_refine_ls_restrained_S_all 1.151
_refine_ls_R_factor_all 0.0643
_refine_ls_R_factor_gt 0.0511
_refine_ls_shift/su_max 0.000
_refine_ls_shift/su_mean 0.000
_refine_ls_structure_factor_coef Fsqd
_refine_ls_weighting_details 'calc w=1/[\s^2^(Fo^2^)+(0.0975P)^2^+21.7045P] where P=(Fo^2^+2Fc^2^)/3'
_refine_ls_weighting_scheme calc
_refine_ls_wR_factor_gt 0.1763
_refine_ls_wR_factor_ref 0.1861
_reflns_number_gt 4229
_reflns_number_total 5304
_reflns_threshold_expression >2sigma(I)
_cod_data_source_file c0ce00662a.txt
_cod_data_source_block m4
_cod_depositor_comments
;
The following automatic conversions were performed:
'_symmetry_cell_setting' value 'Monoclinic' changed to 'monoclinic'
according to '/home/saulius/struct/CIF-dictionaries/cif_core.dic'
dictionary named 'cif_core.dic' version 2.4.1 from 2010-06-29.

Automatic conversion script
Id: cif_fix_enum 1555 2011-01-17 13:19:09Z saulius 

The following automatic conversions were performed:

'_chemical_melting_point' value 'not measured' was changed to '?' -
the value is undefined or not given.

Automatic conversion script
Id: cif_fix_values 1569 2011-02-09 13:29:24Z adriana 

The following automatic conversions were performed:

'_exptl_crystal_density_meas' value 'none' was changed to '?' - the
value is perceived as not measured.

Automatic conversion script
Id: cif_fix_values 3008 2015-01-20 13:52:24Z robertas 
;
_cod_original_sg_symbol_H-M C2/m
_cod_database_code 7205689

loop_
_symmetry_equiv_pos_as_xyz
'x, y, z'
'-x, y, -z'
'x+1/2, y+1/2, z'
'-x+1/2, y+1/2, -z'
'-x, -y, -z'
'x, -y, z'
'-x+1/2, -y+1/2, -z'
'x+1/2, -y+1/2, z'

loop_
_atom_site_label
_atom_site_type_symbol
_atom_site_fract_x
_atom_site_fract_y
_atom_site_fract_z
_atom_site_U_iso_or_equiv
_atom_site_adp_type
_atom_site_occupancy
_atom_site_symmetry_multiplicity
_atom_site_calc_flag
_atom_site_refinement_flags
_atom_site_disorder_assembly
_atom_site_disorder_group
Zn1 Zn 0.94966(4) 0.0000 0.57430(4) 0.01658(19) Uani 1 2 d S . .
Zn2 Zn 0.07497(4) 0.0000 0.95126(4) 0.01692(19) Uani 1 2 d S . .
C1 C 1.1416(4) 0.1610(2) 0.6990(3) 0.0461(14) Uani 1 1 d . . .
H1A H 1.1001 0.1443 0.7331 0.055 Uiso 1 1 calc R . .
C2 C 1.1476(3) 0.1376(2) 0.6180(3) 0.0343(10) Uani 1 1 d . . .
C3 C 1.2083(4) 0.1619(3) 0.5692(3) 0.0485(14) Uani 1 1 d . . .
H3A H 1.2122 0.1457 0.5138 0.058 Uiso 1 1 calc R . .
C4 C 1.2634(4) 0.2093(3) 0.5996(3) 0.0556(17) Uani 1 1 d . . .
H4A H 1.3048 0.2260 0.5654 0.067 Uiso 1 1 calc R . .
C5 C 1.3764(3) 0.3171(2) 0.7071(3) 0.0433(13) Uani 1 1 d . . .
H5A H 1.3974 0.3127 0.6530 0.052 Uiso 1 1 calc R . .
C6 C 1.4138(3) 0.3594(2) 0.7654(3) 0.0360(11) Uani 1 1 d . . .
H6A H 1.4618 0.3839 0.7519 0.043 Uiso 1 1 calc R . .
C7 C 1.3821(3) 0.36661(19) 0.8438(3) 0.0273(9) Uani 1 1 d . . .
C8 C 1.3115(3) 0.3314(2) 0.8641(3) 0.0367(11) Uani 1 1 d . . .
H8A H 1.2884 0.3372 0.9169 0.044 Uiso 1 1 calc R . .
C9 C 1.2028(4) 0.2416(3) 0.8153(3) 0.067(2) Uani 1 1 d D . .
C10 C 1.1964(4) 0.2090(2) 0.7299(3) 0.0434(13) Uani 1 1 d . . .
C11 C 1.2577(3) 0.2324(2) 0.6807(3) 0.0369(11) Uani 1 1 d . . .
C12 C 1.3077(3) 0.2810(2) 0.7284(3) 0.0339(10) Uani 1 1 d . A .
C13 C 1.2753(3) 0.2879(2) 0.8065(3) 0.0363(11) Uani 1 1 d . A .
C18 C 1.0894(3) 0.0855(2) 0.5830(3) 0.0296(9) Uani 1 1 d . . .
C19 C 1.4230(3) 0.41502(18) 0.9042(3) 0.0270(9) Uani 1 1 d . . .
C20 C 0.8497(4) 0.0000 0.7259(4) 0.0272(13) Uani 1 2 d S . .
H20A H 0.9060 0.0000 0.7574 0.033 Uiso 1 2 calc SR . .
C21 C 0.7770(4) 0.0000 0.7696(4) 0.0330(14) Uani 1 2 d S . .
H21A H 0.7833 0.0000 0.8302 0.040 Uiso 1 2 calc SR . .
C22 C 0.6956(4) 0.0000 0.7248(4) 0.0361(15) Uani 1 2 d S . .
C23 C 0.6890(5) 0.0000 0.6355(5) 0.058(2) Uani 1 2 d S . .
H23A H 0.6335 0.0000 0.6023 0.069 Uiso 1 2 calc SR . .
C24 C 0.7646(4) 0.0000 0.5977(4) 0.049(2) Uani 1 2 d S . .
H24A H 0.7605 0.0000 0.5373 0.059 Uiso 1 2 calc SR . .
C25 C 0.6164(5) 0.0000 0.7707(5) 0.0472(19) Uani 1 2 d S . .
H25A H 0.6223 0.0000 0.8312 0.057 Uiso 1 2 calc SR . .
C26 C 0.4000(5) 0.0000 0.7442(5) 0.0477(19) Uani 1 2 d S . .
H26A H 0.3932 0.0000 0.6837 0.057 Uiso 1 2 calc SR . .
C27 C 0.3223(4) 0.0000 0.7909(4) 0.0374(15) Uani 1 2 d S . .
C28 C 0.3318(4) 0.0000 0.8795(5) 0.0402(16) Uani 1 2 d S . .
H28A H 0.3882 0.0000 0.9108 0.048 Uiso 1 2 calc SR . .
C29 C 0.2575(4) 0.0000 0.9213(4) 0.0353(15) Uani 1 2 d S . .
H29A H 0.2640 0.0000 0.9818 0.042 Uiso 1 2 calc SR . .
C30 C 0.1690(4) 0.0000 0.7959(4) 0.0377(16) Uani 1 2 d S . .
H30A H 0.1118 0.0000 0.7662 0.045 Uiso 1 2 calc SR . .
C31 C 0.2399(5) 0.0000 0.7488(5) 0.0456(18) Uani 1 2 d S . .
H31A H 0.2312 0.0000 0.6883 0.055 Uiso 1 2 calc SR . .
N1 N 0.8443(3) 0.0000 0.6414(3) 0.0229(10) Uani 1 2 d S . .
N2 N 0.5408(4) 0.0000 0.7288(4) 0.058(2) Uani 1 2 d S . .
N3 N 0.4751(4) 0.0000 0.7842(4) 0.0576(19) Uani 1 2 d S . .
N4 N 0.1772(3) 0.0000 0.8800(3) 0.0240(10) Uani 1 2 d S . .
O1 O 1.0329(2) 0.06569(14) 0.62809(19) 0.0337(7) Uani 1 1 d . . .
O2 O 1.1011(2) 0.06562(16) 0.5107(2) 0.0404(8) Uani 1 1 d . . .
O3 O 1.4968(2) 0.43515(15) 0.8898(2) 0.0386(8) Uani 1 1 d . . .
O4 O 1.3806(2) 0.43332(14) 0.9629(2) 0.0347(7) Uani 1 1 d . . .
C14 C 1.0837(8) 0.3230(5) 0.7479(7) 0.0703(18) Uani 0.60 1 d PD A 1
H14A H 1.0284 0.3430 0.7575 0.105 Uiso 0.60 1 calc PR A 1
H14B H 1.0759 0.2997 0.6944 0.105 Uiso 0.60 1 calc PR A 1
H14C H 1.1289 0.3548 0.7448 0.105 Uiso 0.60 1 calc PR A 1
C15 C 1.1120(8) 0.2783(6) 0.8222(8) 0.0703(18) Uani 0.60 1 d PD A 1
H15A H 1.0649 0.2473 0.8256 0.084 Uiso 0.60 1 calc PR A 1
H15B H 1.1177 0.3023 0.8759 0.084 Uiso 0.60 1 calc PR A 1
C16 C 1.2882(9) 0.1700(6) 0.8956(8) 0.0703(18) Uani 0.60 1 d PD A 1
H16A H 1.2938 0.1432 0.9460 0.105 Uiso 0.60 1 calc PR A 1
H16B H 1.3364 0.2001 0.9001 0.105 Uiso 0.60 1 calc PR A 1
H16C H 1.2903 0.1446 0.8444 0.105 Uiso 0.60 1 calc PR A 1
C17 C 1.2033(8) 0.2039(6) 0.8900(7) 0.0703(18) Uani 0.60 1 d PD A 1
H17A H 1.1536 0.1744 0.8843 0.084 Uiso 0.60 1 calc PR A 1
H17B H 1.1998 0.2299 0.9411 0.084 Uiso 0.60 1 calc PR A 1
C14' C 1.0878(14) 0.2996(8) 0.7947(12) 0.0703(18) Uani 0.40 1 d PD A 2
H14D H 1.0328 0.3144 0.8135 0.105 Uiso 0.40 1 calc PR A 2
H14E H 1.0758 0.2795 0.7390 0.105 Uiso 0.40 1 calc PR A 2
H14F H 1.1273 0.3349 0.7902 0.105 Uiso 0.40 1 calc PR A 2
C15' C 1.1303(11) 0.2532(8) 0.8591(11) 0.0703(18) Uani 0.40 1 d PD A 2
H15C H 1.1466 0.2718 0.9159 0.084 Uiso 0.40 1 calc PR A 2
H15D H 1.0939 0.2157 0.8642 0.084 Uiso 0.40 1 calc PR A 2
C16' C 1.3385(11) 0.1643(8) 0.8760(11) 0.0703(18) Uani 0.40 1 d PD A 2
H16D H 1.3561 0.1349 0.9222 0.105 Uiso 0.40 1 calc PR A 2
H16E H 1.3808 0.1984 0.8779 0.105 Uiso 0.40 1 calc PR A 2
H16F H 1.3368 0.1429 0.8211 0.105 Uiso 0.40 1 calc PR A 2
C17' C 1.2452(11) 0.1910(8) 0.8869(11) 0.0703(18) Uani 0.40 1 d PD A 2
H17C H 1.2480 0.2109 0.9436 0.084 Uiso 0.40 1 calc PR A 2
H17D H 1.2042 0.1555 0.8871 0.084 Uiso 0.40 1 calc PR A 2
C32 C 0.5538(15) -0.1042(10) 0.4553(14) 0.048(3) Uiso 0.25 1 d P . .
C33 C 0.5000 -0.2068(15) 0.5000 0.048(3) Uiso 0.25 2 d SP . .
N5 N 0.5000 -0.1341(12) 0.5000 0.048(3) Uiso 0.25 2 d SP . .
O5 O 0.5960(19) -0.0580(14) 0.4535(19) 0.048(3) Uiso 0.13 1 d P . .

loop_
_atom_site_aniso_label
_atom_site_aniso_U_11
_atom_site_aniso_U_22
_atom_site_aniso_U_33
_atom_site_aniso_U_23
_atom_site_aniso_U_13
_atom_site_aniso_U_12
Zn1 0.0147(3) 0.0191(3) 0.0158(3) 0.000 0.0013(2) 0.000
Zn2 0.0141(3) 0.0189(3) 0.0176(3) 0.000 0.0011(2) 0.000
C1 0.054(3) 0.050(3) 0.039(3) -0.019(2) 0.022(2) -0.032(3)
C2 0.039(3) 0.036(2) 0.029(2) -0.0138(19) 0.0067(19) -0.017(2)
C3 0.058(3) 0.059(3) 0.031(3) -0.021(2) 0.017(2) -0.030(3)
C4 0.066(4) 0.066(4) 0.039(3) -0.024(3) 0.026(3) -0.045(3)
C5 0.050(3) 0.048(3) 0.035(3) -0.016(2) 0.016(2) -0.024(2)
C6 0.031(2) 0.038(2) 0.040(3) -0.010(2) 0.010(2) -0.014(2)
C7 0.031(2) 0.024(2) 0.026(2) -0.0035(17) -0.0003(17) -0.0063(17)
C8 0.049(3) 0.036(2) 0.027(2) -0.0098(19) 0.009(2) -0.019(2)
C9 0.093(5) 0.074(4) 0.043(3) -0.038(3) 0.040(3) -0.065(4)
C10 0.055(3) 0.049(3) 0.029(2) -0.017(2) 0.016(2) -0.029(2)
C11 0.044(3) 0.039(2) 0.028(2) -0.0111(19) 0.007(2) -0.020(2)
C12 0.039(3) 0.036(2) 0.027(2) -0.0091(19) 0.0083(19) -0.016(2)
C13 0.046(3) 0.038(2) 0.027(2) -0.0088(19) 0.008(2) -0.023(2)
C18 0.027(2) 0.028(2) 0.033(2) -0.0105(18) 0.0017(18) -0.0064(17)
C19 0.031(2) 0.0213(19) 0.026(2) 0.0009(16) -0.0070(17) -0.0046(17)
C20 0.023(3) 0.040(3) 0.018(3) 0.000 0.003(2) 0.000
C21 0.027(3) 0.051(4) 0.022(3) 0.000 0.005(2) 0.000
C22 0.026(3) 0.053(4) 0.031(3) 0.000 0.012(3) 0.000
C23 0.020(3) 0.118(8) 0.035(4) 0.000 0.002(3) 0.000
C24 0.022(3) 0.102(7) 0.022(3) 0.000 0.003(3) 0.000
C25 0.032(4) 0.071(5) 0.042(4) 0.000 0.018(3) 0.000
C26 0.030(4) 0.077(5) 0.038(4) 0.000 0.015(3) 0.000
C27 0.026(3) 0.050(4) 0.038(4) 0.000 0.013(3) 0.000
C28 0.019(3) 0.062(5) 0.039(4) 0.000 0.003(3) 0.000
C29 0.024(3) 0.053(4) 0.029(3) 0.000 0.004(3) 0.000
C30 0.021(3) 0.068(5) 0.024(3) 0.000 0.005(3) 0.000
C31 0.035(4) 0.076(5) 0.027(4) 0.000 0.009(3) 0.000
N1 0.016(2) 0.031(2) 0.021(2) 0.000 0.0006(18) 0.000
N2 0.024(3) 0.106(6) 0.048(4) 0.000 0.016(3) 0.000
N3 0.028(3) 0.098(6) 0.051(4) 0.000 0.020(3) 0.000
N4 0.019(2) 0.029(2) 0.025(3) 0.000 0.0046(19) 0.000
O1 0.0354(17) 0.0337(16) 0.0319(17) -0.0093(13) 0.0032(14) -0.0158(14)
O2 0.0342(18) 0.0488(19) 0.0389(19) -0.0257(16) 0.0070(14) -0.0158(15)
O3 0.0342(17) 0.0410(18) 0.0394(18) -0.0110(15) -0.0012(14) -0.0164(15)
O4 0.0396(18) 0.0330(16) 0.0307(17) -0.0124(13) 0.0006(14) -0.0116(14)
C14 0.092(5) 0.069(4) 0.054(3) -0.016(2) 0.025(3) -0.037(4)
C15 0.092(5) 0.069(4) 0.054(3) -0.016(2) 0.025(3) -0.037(4)
C16 0.092(5) 0.069(4) 0.054(3) -0.016(2) 0.025(3) -0.037(4)
C17 0.092(5) 0.069(4) 0.054(3) -0.016(2) 0.025(3) -0.037(4)
C14' 0.092(5) 0.069(4) 0.054(3) -0.016(2) 0.025(3) -0.037(4)
C15' 0.092(5) 0.069(4) 0.054(3) -0.016(2) 0.025(3) -0.037(4)
C16' 0.092(5) 0.069(4) 0.054(3) -0.016(2) 0.025(3) -0.037(4)
C17' 0.092(5) 0.069(4) 0.054(3) -0.016(2) 0.025(3) -0.037(4)

loop_
_atom_type_symbol
_atom_type_description
_atom_type_scat_dispersion_real
_atom_type_scat_dispersion_imag
_atom_type_scat_source
C C 0.0033 0.0016 'International Tables Vol C Tables 4.2.6.8 and 6.1.1.4'
H H 0.0000 0.0000 'International Tables Vol C Tables 4.2.6.8 and 6.1.1.4'
N N 0.0061 0.0033 'International Tables Vol C Tables 4.2.6.8 and 6.1.1.4'
O O 0.0106 0.0060 'International Tables Vol C Tables 4.2.6.8 and 6.1.1.4'
Zn Zn 0.2839 1.4301 'International Tables Vol C Tables 4.2.6.8 and 6.1.1.4'

loop_
_geom_angle_atom_site_label_1
_geom_angle_atom_site_label_2
_geom_angle_atom_site_label_3
_geom_angle
_geom_angle_site_symmetry_1
_geom_angle_site_symmetry_3
_geom_angle_publ_flag
O1 Zn1 O1 88.37(19) . 6 ?
O1 Zn1 N1 106.49(13) . . ?
O1 Zn1 N1 106.49(13) 6 . ?
O1 Zn1 O2 159.09(13) . 5_756 ?
O1 Zn1 O2 88.31(14) 6 5_756 ?
N1 Zn1 O2 94.24(13) . 5_756 ?
O1 Zn1 O2 88.31(14) . 2_756 ?
O1 Zn1 O2 159.09(13) 6 2_756 ?
N1 Zn1 O2 94.24(13) . 2_756 ?
O2 Zn1 O2 87.5(2) 5_756 2_756 ?
O1 Zn1 Zn1 88.32(9) . 5_756 ?
O1 Zn1 Zn1 88.32(9) 6 5_756 ?
N1 Zn1 Zn1 159.02(14) . 5_756 ?
O2 Zn1 Zn1 70.95(9) 5_756 5_756 ?
O2 Zn1 Zn1 70.95(9) 2_756 5_756 ?
O3 Zn2 O3 87.5(2) 3_345 8_355 ?
O3 Zn2 N4 100.96(14) 3_345 . ?
O3 Zn2 N4 100.96(14) 8_355 . ?
O3 Zn2 O4 160.67(14) 3_345 7_657 ?
O3 Zn2 O4 88.30(14) 8_355 7_657 ?
N4 Zn2 O4 98.37(13) . 7_657 ?
O3 Zn2 O4 88.30(14) 3_345 4_647 ?
O3 Zn2 O4 160.67(14) 8_355 4_647 ?
N4 Zn2 O4 98.37(13) . 4_647 ?
O4 Zn2 O4 89.47(19) 7_657 4_647 ?
O3 Zn2 Zn2 77.87(10) 3_345 5_557 ?
O3 Zn2 Zn2 77.87(10) 8_355 5_557 ?
N4 Zn2 Zn2 178.34(15) . 5_557 ?
O4 Zn2 Zn2 82.80(9) 7_657 5_557 ?
O4 Zn2 Zn2 82.80(9) 4_647 5_557 ?
C10 C1 C2 119.7(4) . . ?
C10 C1 H1A 120.2 . . ?
C2 C1 H1A 120.2 . . ?
C3 C2 C1 119.7(4) . . ?
C3 C2 C18 119.4(4) . . ?
C1 C2 C18 120.9(4) . . ?
C2 C3 C4 121.0(4) . . ?
C2 C3 H3A 119.5 . . ?
C4 C3 H3A 119.5 . . ?
C3 C4 C11 119.2(4) . . ?
C3 C4 H4A 120.4 . . ?
C11 C4 H4A 120.4 . . ?
C6 C5 C12 118.9(4) . . ?
C6 C5 H5A 120.6 . . ?
C12 C5 H5A 120.6 . . ?
C5 C6 C7 120.6(4) . . ?
C5 C6 H6A 119.7 . . ?
C7 C6 H6A 119.7 . . ?
C6 C7 C8 120.3(4) . . ?
C6 C7 C19 118.6(4) . . ?
C8 C7 C19 121.0(4) . . ?
C13 C8 C7 119.1(4) . . ?
C13 C8 H8A 120.4 . . ?
C7 C8 H8A 120.4 . . ?
C15' C9 C17 67.9(9) . . ?
C15' C9 C13 124.4(8) . . ?
C17 C9 C13 120.8(7) . . ?
C15' C9 C10 123.2(8) . . ?
C17 C9 C10 117.7(6) . . ?
C13 C9 C10 101.4(4) . . ?
C15' C9 C15 30.5(7) . . ?
C17 C9 C15 98.5(7) . . ?
C13 C9 C15 109.6(6) . . ?
C10 C9 C15 108.4(6) . . ?
C15' C9 C17' 93.1(10) . . ?
C17 C9 C17' 25.3(6) . . ?
C13 C9 C17' 105.0(8) . . ?
C10 C9 C17' 106.6(8) . . ?
C15 C9 C17' 123.6(8) . . ?
C11 C10 C1 119.9(4) . . ?
C11 C10 C9 110.6(4) . . ?
C1 C10 C9 129.4(4) . . ?
C10 C11 C4 120.5(4) . . ?
C10 C11 C12 108.9(4) . . ?
C4 C11 C12 130.6(4) . . ?
C5 C12 C13 121.0(4) . . ?
C5 C12 C11 130.5(4) . . ?
C13 C12 C11 108.4(4) . . ?
C8 C13 C12 120.1(4) . . ?
C8 C13 C9 129.3(4) . . ?
C12 C13 C9 110.6(4) . . ?
O2 C18 O1 125.5(4) . . ?
O2 C18 C2 116.7(4) . . ?
O1 C18 C2 117.8(4) . . ?
O4 C19 O3 125.3(4) . . ?
O4 C19 C7 118.1(4) . . ?
O3 C19 C7 116.5(4) . . ?
N1 C20 C21 122.8(6) . . ?
N1 C20 H20A 118.6 . . ?
C21 C20 H20A 118.6 . . ?
C22 C21 C20 119.1(6) . . ?
C22 C21 H21A 120.4 . . ?
C20 C21 H21A 120.4 . . ?
C21 C22 C23 118.7(6) . . ?
C21 C22 C25 119.9(6) . . ?
C23 C22 C25 121.3(6) . . ?
C24 C23 C22 118.0(7) . . ?
C24 C23 H23A 121.0 . . ?
C22 C23 H23A 121.0 . . ?
N1 C24 C23 123.5(6) . . ?
N1 C24 H24A 118.3 . . ?
C23 C24 H24A 118.3 . . ?
N2 C25 C22 119.8(7) . . ?
N2 C25 H25A 120.1 . . ?
C22 C25 H25A 120.1 . . ?
N3 C26 C27 120.1(7) . . ?
N3 C26 H26A 119.9 . . ?
C27 C26 H26A 119.9 . . ?
C31 C27 C28 118.5(6) . . ?
C31 C27 C26 121.2(7) . . ?
C28 C27 C26 120.3(6) . . ?
C29 C28 C27 118.8(6) . . ?
C29 C28 H28A 120.6 . . ?
C27 C28 H28A 120.6 . . ?
N4 C29 C28 122.6(6) . . ?
N4 C29 H29A 118.7 . . ?
C28 C29 H29A 118.7 . . ?
N4 C30 C31 123.1(6) . . ?
N4 C30 H30A 118.4 . . ?
C31 C30 H30A 118.4 . . ?
C27 C31 C30 118.9(6) . . ?
C27 C31 H31A 120.6 . . ?
C30 C31 H31A 120.6 . . ?
C20 N1 C24 118.0(5) . . ?
C20 N1 Zn1 124.1(4) . . ?
C24 N1 Zn1 118.0(4) . . ?
C25 N2 N3 110.8(7) . . ?
C26 N3 N2 111.9(7) . . ?
C30 N4 C29 118.2(5) . . ?
C30 N4 Zn2 124.3(4) . . ?
C29 N4 Zn2 117.5(4) . . ?
C18 O1 Zn1 116.3(3) . . ?
C18 O2 Zn1 138.8(3) . 5_756 ?
C19 O3 Zn2 130.7(3) . 3_655 ?
C19 O4 Zn2 123.3(3) . 7_657 ?
C15 C14 H14A 109.5 . . ?
C15 C14 H14B 109.5 . . ?
H14A C14 H14B 109.5 . . ?
C15 C14 H14C 109.5 . . ?
H14A C14 H14C 109.5 . . ?
H14B C14 H14C 109.5 . . ?
C14 C15 C9 115.2(9) . . ?
C14 C15 H15A 108.5 . . ?
C9 C15 H15A 108.5 . . ?
C14 C15 H15B 108.5 . . ?
C9 C15 H15B 108.5 . . ?
H15A C15 H15B 107.5 . . ?
C17 C16 H16A 109.5 . . ?
C17 C16 H16B 109.5 . . ?
H16A C16 H16B 109.5 . . ?
C17 C16 H16C 109.5 . . ?
H16A C16 H16C 109.5 . . ?
H16B C16 H16C 109.5 . . ?
C9 C17 C16 104.5(9) . . ?
C9 C17 H17A 110.8 . . ?
C16 C17 H17A 110.8 . . ?
C9 C17 H17B 110.8 . . ?
C16 C17 H17B 110.8 . . ?
H17A C17 H17B 108.9 . . ?
C15' C14' H14D 109.5 . . ?
C15' C14' H14E 109.5 . . ?
H14D C14' H14E 109.5 . . ?
C15' C14' H14F 109.5 . . ?
H14D C14' H14F 109.5 . . ?
H14E C14' H14F 109.5 . . ?
C9 C15' C14' 95.4(13) . . ?
C9 C15' H15C 112.7 . . ?
C14' C15' H15C 112.7 . . ?
C9 C15' H15D 112.7 . . ?
C14' C15' H15D 112.7 . . ?
H15C C15' H15D 110.2 . . ?
C17' C16' H16D 109.5 . . ?
C17' C16' H16E 109.5 . . ?
H16D C16' H16E 109.5 . . ?
C17' C16' H16F 109.5 . . ?
H16D C16' H16F 109.5 . . ?
H16E C16' H16F 109.5 . . ?
C16' C17' C9 117.4(12) . . ?
C16' C17' H17C 107.9 . . ?
C9 C17' H17C 107.9 . . ?
C16' C17' H17D 107.9 . . ?
C9 C17' H17D 107.9 . . ?
H17C C17' H17D 107.2 . . ?
O5 C32 N5 143(3) . . ?
C32 N5 C32 121(3) . 2_656 ?
C32 N5 C33 119.3(14) . . ?
C32 N5 C33 119.3(14) 2_656 . ?

loop_
_geom_bond_atom_site_label_1
_geom_bond_atom_site_label_2
_geom_bond_distance
_geom_bond_site_symmetry_2
_geom_bond_publ_flag
Zn1 O1 2.029(3) . ?
Zn1 O1 2.029(3) 6 ?
Zn1 N1 2.033(5) . ?
Zn1 O2 2.044(3) 5_756 ?
Zn1 O2 2.044(3) 2_756 ?
Zn1 Zn1 2.9533(11) 5_756 ?
Zn2 O3 2.019(3) 3_345 ?
Zn2 O3 2.019(3) 8_355 ?
Zn2 N4 2.034(5) . ?
Zn2 O4 2.040(3) 7_657 ?
Zn2 O4 2.040(3) 4_647 ?
Zn2 Zn2 2.9127(11) 5_557 ?
C1 C10 1.388(6) . ?
C1 C2 1.388(6) . ?
C1 H1A 0.9500 . ?
C2 C3 1.379(6) . ?
C2 C18 1.501(6) . ?
C3 C4 1.380(7) . ?
C3 H3A 0.9500 . ?
C4 C11 1.384(6) . ?
C4 H4A 0.9500 . ?
C5 C6 1.375(6) . ?
C5 C12 1.384(6) . ?
C5 H5A 0.9500 . ?
C6 C7 1.391(6) . ?
C6 H6A 0.9500 . ?
C7 C8 1.392(6) . ?
C7 C19 1.503(6) . ?
C8 C13 1.378(6) . ?
C8 H8A 0.9500 . ?
C9 C15' 1.398(14) . ?
C9 C17 1.432(12) . ?
C9 C13 1.514(6) . ?
C9 C10 1.515(6) . ?
C9 C15 1.619(13) . ?
C9 C17' 1.652(15) . ?
C10 C11 1.382(6) . ?
C11 C12 1.459(6) . ?
C12 C13 1.389(6) . ?
C18 O2 1.252(5) . ?
C18 O1 1.258(5) . ?
C19 O4 1.255(5) . ?
C19 O3 1.259(5) . ?
C20 N1 1.328(7) . ?
C20 C21 1.379(8) . ?
C20 H20A 0.9500 . ?
C21 C22 1.368(9) . ?
C21 H21A 0.9500 . ?
C22 C23 1.403(10) . ?
C22 C25 1.486(9) . ?
C23 C24 1.366(9) . ?
C23 H23A 0.9500 . ?
C24 N1 1.338(8) . ?
C24 H24A 0.9500 . ?
C25 N2 1.273(10) . ?
C25 H25A 0.9500 . ?
C26 N3 1.253(10) . ?
C26 C27 1.472(9) . ?
C26 H26A 0.9500 . ?
C27 C31 1.365(10) . ?
C27 C28 1.392(10) . ?
C28 C29 1.381(9) . ?
C28 H28A 0.9500 . ?
C29 N4 1.331(8) . ?
C29 H29A 0.9500 . ?
C30 N4 1.322(8) . ?
C30 C31 1.386(9) . ?
C30 H30A 0.9500 . ?
C31 H31A 0.9500 . ?
N2 N3 1.408(9) . ?
O2 Zn1 2.044(3) 5_756 ?
O3 Zn2 2.019(3) 3_655 ?
O4 Zn2 2.040(3) 7_657 ?
C14 C15 1.542(13) . ?
C14 H14A 0.9800 . ?
C14 H14B 0.9800 . ?
C14 H14C 0.9800 . ?
C15 H15A 0.9900 . ?
C15 H15B 0.9900 . ?
C16 C17 1.490(13) . ?
C16 H16A 0.9800 . ?
C16 H16B 0.9800 . ?
C16 H16C 0.9800 . ?
C17 H17A 0.9900 . ?
C17 H17B 0.9900 . ?
C14' C15' 1.522(16) . ?
C14' H14D 0.9800 . ?
C14' H14E 0.9800 . ?
C14' H14F 0.9800 . ?
C15' H15C 0.9900 . ?
C15' H15D 0.9900 . ?
C16' C17' 1.574(16) . ?
C16' H16D 0.9800 . ?
C16' H16E 0.9800 . ?
C16' H16F 0.9800 . ?
C17' H17C 0.9900 . ?
C17' H17D 0.9900 . ?
C32 O5 1.19(3) . ?
C32 N5 1.31(2) . ?
C33 N5 1.57(4) . ?
N5 C32 1.31(2) 2_656 ?
